data_1555405
loop_
_publ_author_name
'Liu, Hua-Chao'
'Liu, Kang'
'Xue, Zhi-Yong'
'He, Zhao-Lin'
'Wang, Chun-Jiang'

_publ_section_title
;
 Silver(I)-Catalyzed Enantioselective Desymmetrization of
 Cyclopentenediones: Access to Highly Functionalized Bicyclic
 Pyrrolidines.
;
_journal_issue 21
_journal_name_full 'Organic letters'
_journal_page_first 5440
_journal_page_last 5443
_journal_paper_doi 10.1021/acs.orglett.5b02810
_journal_volume 17
_journal_year 2015
_chemical_absolute_configuration 7S,8R,9S,10R,14R
_chemical_formula_sum 'C23 H22 Cl N O4'
_chemical_formula_weight 411.87
_space_group_IT_number 18
_space_group_name_Hall 'P 2 2ab'
_space_group_name_H-M_alt 'P 21 21 2'
_symmetry_cell_setting orthorhombic
_symmetry_space_group_name_H-M 'P 21 21 2'
_atom_sites_solution_hydrogens geom
_atom_sites_solution_primary direct
_atom_sites_solution_secondary difmap
_audit_creation_method SHELXL-97
_cell_angle_alpha 90.00
_cell_angle_beta 90.00
_cell_angle_gamma 90.00
_cell_formula_units_Z 4
_cell_length_a 25.273(3)
_cell_length_b 6.4369(9)
_cell_length_c 12.9596(18)
_cell_measurement_temperature 296(2)
_cell_volume 2108.3(5)
_computing_cell_refinement 'Bruker SMART'
_computing_data_collection 'Bruker SMART'
_computing_data_reduction 'Bruker SAINT'
_computing_molecular_graphics 'Bruker SHELXTL'
_computing_publication_material 'Bruker SHELXTL'
_computing_structure_refinement 'SHELXL-97 (Sheldrick, 1997)'
_computing_structure_solution 'SHELXS-97 (Sheldrick, 1990)'
_diffrn_ambient_temperature 296(2)
_diffrn_measured_fraction_theta_full 1.000
_diffrn_measured_fraction_theta_max 1.000
_diffrn_measurement_device_type bruker
_diffrn_radiation_monochromator graphite
_diffrn_radiation_source 'fine-focus sealed tube'
_diffrn_radiation_type MoK\a
_diffrn_radiation_wavelength 0.71073
_diffrn_reflns_av_R_equivalents 0.0365
_diffrn_reflns_av_sigmaI/netI 0.0405
_diffrn_reflns_limit_h_max 26
_diffrn_reflns_limit_h_min -31
_diffrn_reflns_limit_k_max 8
_diffrn_reflns_limit_k_min -7
_diffrn_reflns_limit_l_max 16
_diffrn_reflns_limit_l_min -15
_diffrn_reflns_number 13956
_diffrn_reflns_theta_full 26.49
_diffrn_reflns_theta_max 26.49
_diffrn_reflns_theta_min 1.57
_exptl_absorpt_coefficient_mu 0.210
_exptl_absorpt_correction_T_max 0.9436
_exptl_absorpt_correction_T_min 0.9397
_exptl_absorpt_correction_type multi-scan
_exptl_absorpt_process_details SADABS
_exptl_crystal_colour colourless
_exptl_crystal_density_diffrn 1.298
_exptl_crystal_density_method 'not measured'
_exptl_crystal_description block
_exptl_crystal_F_000 864
_exptl_crystal_size_max 0.30
_exptl_crystal_size_mid 0.29
_exptl_crystal_size_min 0.28
_refine_diff_density_max 0.415
_refine_diff_density_min -0.370
_refine_diff_density_rms 0.035
_refine_ls_abs_structure_details 'Flack H D (1983), Acta Cryst. A39, 876-881'
_refine_ls_abs_structure_Flack -0.01(13)
_refine_ls_extinction_coef 0.0093(10)
_refine_ls_extinction_expression Fc^*^=kFc[1+0.001xFc^2^\l^3^/sin(2\q)]^-1/4^
_refine_ls_extinction_method SHELXL
_refine_ls_goodness_of_fit_ref 0.987
_refine_ls_hydrogen_treatment constr
_refine_ls_matrix_type full
_refine_ls_number_parameters 265
_refine_ls_number_reflns 4365
_refine_ls_number_restraints 0
_refine_ls_restrained_S_all 0.987
_refine_ls_R_factor_all 0.0722
_refine_ls_R_factor_gt 0.0535
_refine_ls_shift/su_max 0.001
_refine_ls_shift/su_mean 0.000
_refine_ls_structure_factor_coef Fsqd
_refine_ls_weighting_details 'calc w=1/[\s^2^(Fo^2^)+(0.0341P)^2^+1.1606P] where P=(Fo^2^+2Fc^2^)/3'
_refine_ls_weighting_scheme calc
_refine_ls_wR_factor_gt 0.1133
_refine_ls_wR_factor_ref 0.1238
_reflns_number_gt 3360
_reflns_number_total 4365
_reflns_threshold_expression >2sigma(I)
_cod_data_source_file ol5b02810_si_002.cif
_cod_data_source_block 1
_cod_depositor_comments
;
The following automatic conversions were performed:

data item '_symmetry_cell_setting' value 'Orthorhombic' was changed
to 'orthorhombic' in accordance with the
/home/saulius/struct/COD-crude-data/automatic-downloads/DataCite-retrospective/ACS/depositions/lib/dictionaries/cif_core.dic
dictionary named 'cif_core.dic' version 2.4.2 last updated on
2011-04-26.

Automatic conversion script
Id: cif_fix_values 6909 2019-04-08 15:41:33Z antanas 
;
_cod_original_sg_symbol_H-M P2(1)2(1)2
_cod_database_code 1555405

loop_
_symmetry_equiv_pos_as_xyz
'x, y, z'
'-x, -y, z'
'-x+1/2, y+1/2, -z'
'x+1/2, -y+1/2, -z'

loop_
_atom_site_label
_atom_site_type_symbol
_atom_site_fract_x
_atom_site_fract_y
_atom_site_fract_z
_atom_site_U_iso_or_equiv
_atom_site_adp_type
_atom_site_occupancy
_atom_site_symmetry_multiplicity
_atom_site_calc_flag
_atom_site_refinement_flags
C1 C 0.06867(15) 0.1376(7) 1.1871(3) 0.0838(11) Uani 1 1 d .
C2 C 0.07857(17) -0.0398(7) 1.1360(4) 0.1020(15) Uani 1 1 d .
H2 H 0.0842 -0.1619 1.1727 0.122 Uiso 1 1 calc R
C3 C 0.08053(16) -0.0425(6) 1.0290(3) 0.0889(12) Uani 1 1 d .
H3 H 0.0867 -0.1673 0.9949 0.107 Uiso 1 1 calc R
C4 C 0.07340(11) 0.1373(5) 0.9722(3) 0.0582(8) Uani 1 1 d .
C5 C 0.06334(14) 0.3132(6) 1.0266(3) 0.0742(9) Uani 1 1 d .
H5 H 0.0579 0.4366 0.9907 0.089 Uiso 1 1 calc R
C6 C 0.06081(17) 0.3162(7) 1.1346(3) 0.0881(11) Uani 1 1 d .
H6 H 0.0538 0.4393 1.1696 0.106 Uiso 1 1 calc R
C7 C 0.07719(11) 0.1330(5) 0.8558(2) 0.0609(8) Uani 1 1 d .
H7 H 0.0566 0.0143 0.8306 0.073 Uiso 1 1 calc R
C8 C 0.13406(10) 0.1196(4) 0.8085(2) 0.0532(7) Uani 1 1 d .
H8 H 0.1415 -0.0229 0.7862 0.064 Uiso 1 1 calc R
C9 C 0.13256(11) 0.2644(5) 0.7151(2) 0.0545(7) Uani 1 1 d .
H9 H 0.1461 0.1945 0.6533 0.065 Uiso 1 1 calc R
C10 C 0.07386(11) 0.3212(5) 0.7026(2) 0.0627(8) Uani 1 1 d .
H10 H 0.0557 0.2106 0.6646 0.075 Uiso 1 1 calc R
C11 C 0.06357(12) 0.5274(6) 0.6505(2) 0.0656(9) Uani 1 1 d .
C12 C 0.06328(18) 0.6922(8) 0.4886(3) 0.1147(17) Uani 1 1 d .
H12A H 0.0272 0.7375 0.4940 0.172 Uiso 1 1 calc R
H12B H 0.0715 0.6633 0.4178 0.172 Uiso 1 1 calc R
H12C H 0.0863 0.7994 0.5138 0.172 Uiso 1 1 calc R
C13 C 0.16683(10) 0.4505(5) 0.7432(2) 0.0506(7) Uani 1 1 d .
C14 C 0.19791(10) 0.4086(4) 0.84126(19) 0.0471(6) Uani 1 1 d .
C15 C 0.17847(10) 0.1986(5) 0.8761(2) 0.0484(6) Uani 1 1 d .
C16 C 0.18395(13) 0.5727(5) 0.9232(2) 0.0680(8) Uani 1 1 d .
H16A H 0.1463 0.5766 0.9326 0.102 Uiso 1 1 calc R
H16B H 0.1962 0.7065 0.9008 0.102 Uiso 1 1 calc R
H16C H 0.2007 0.5373 0.9873 0.102 Uiso 1 1 calc R
C17 C 0.25809(10) 0.4121(5) 0.8213(2) 0.0515(7) Uani 1 1 d .
H17A H 0.2684 0.5524 0.8028 0.062 Uiso 1 1 calc R
H17B H 0.2762 0.3769 0.8850 0.062 Uiso 1 1 calc R
C18 C 0.27664(10) 0.2670(5) 0.7381(2) 0.0519(7) Uani 1 1 d .
C19 C 0.29321(12) 0.0674(5) 0.7602(3) 0.0671(8) Uani 1 1 d .
H19 H 0.2928 0.0217 0.8283 0.080 Uiso 1 1 calc R
C20 C 0.31040(14) -0.0659(6) 0.6837(3) 0.0840(11) Uani 1 1 d .
H20 H 0.3217 -0.1994 0.7002 0.101 Uiso 1 1 calc R
C21 C 0.31063(15) 0.0012(7) 0.5828(3) 0.0882(12) Uani 1 1 d .
H21 H 0.3218 -0.0876 0.5306 0.106 Uiso 1 1 calc R
C22 C 0.29439(15) 0.1986(7) 0.5591(2) 0.0830(11) Uani 1 1 d .
H22 H 0.2946 0.2431 0.4908 0.100 Uiso 1 1 calc R
C23 C 0.27780(12) 0.3314(6) 0.6359(2) 0.0657(8) Uani 1 1 d .
H23 H 0.2673 0.4657 0.6191 0.079 Uiso 1 1 calc R
Cl1 Cl 0.06577(5) 0.1399(3) 1.32150(9) 0.1378(6) Uani 1 1 d .
N1 N 0.05619(9) 0.3215(4) 0.80826(19) 0.0649(7) Uani 1 1 d .
H1 H 0.0370 0.4147 0.8377 0.078 Uiso 1 1 calc R
O1 O 0.04916(9) 0.6846(4) 0.69125(18) 0.0784(7) Uani 1 1 d .
O2 O 0.16829(8) 0.6104(4) 0.69460(16) 0.0717(6) Uani 1 1 d .
O3 O 0.19611(8) 0.1038(4) 0.94837(16) 0.0679(6) Uani 1 1 d .
O4 O 0.07051(10) 0.5078(4) 0.54887(17) 0.0868(8) Uani 1 1 d .

loop_
_atom_site_aniso_label
_atom_site_aniso_U_11
_atom_site_aniso_U_22
_atom_site_aniso_U_33
_atom_site_aniso_U_23
_atom_site_aniso_U_13
_atom_site_aniso_U_12
C1 0.072(2) 0.097(3) 0.082(2) 0.026(2) 0.0201(19) -0.013(2)
C2 0.101(3) 0.094(3) 0.112(3) 0.053(3) 0.037(3) 0.012(3)
C3 0.096(3) 0.056(2) 0.115(3) 0.017(2) 0.037(2) 0.014(2)
C4 0.0431(15) 0.0513(18) 0.080(2) 0.0116(16) 0.0089(14) -0.0010(13)
C5 0.093(3) 0.054(2) 0.075(2) 0.0082(17) 0.0045(19) 0.0008(19)
C6 0.110(3) 0.077(3) 0.078(2) -0.003(2) 0.015(2) -0.011(2)
C7 0.0468(15) 0.0557(18) 0.080(2) -0.0070(16) -0.0020(14) -0.0056(14)
C8 0.0527(14) 0.0443(15) 0.0625(17) -0.0118(14) -0.0049(13) 0.0101(13)
C9 0.0492(15) 0.0661(19) 0.0483(15) -0.0146(14) -0.0067(12) 0.0146(14)
C10 0.0496(16) 0.078(2) 0.0609(18) -0.0117(16) -0.0114(14) 0.0090(16)
C11 0.0446(16) 0.092(3) 0.0606(19) 0.0011(18) -0.0064(14) 0.0122(17)
C12 0.108(3) 0.159(5) 0.077(3) 0.040(3) 0.000(2) 0.036(3)
C13 0.0458(14) 0.0616(19) 0.0445(14) -0.0021(14) -0.0014(11) 0.0125(13)
C14 0.0469(14) 0.0522(17) 0.0421(14) -0.0020(12) -0.0020(11) 0.0035(13)
C15 0.0426(14) 0.0535(16) 0.0491(15) 0.0010(13) 0.0030(11) 0.0097(13)
C16 0.077(2) 0.064(2) 0.0625(18) -0.0154(17) 0.0023(16) 0.0118(17)
C17 0.0476(14) 0.0594(18) 0.0475(14) -0.0052(14) -0.0055(12) -0.0036(13)
C18 0.0388(13) 0.0660(19) 0.0508(15) -0.0057(14) -0.0013(11) -0.0034(13)
C19 0.0658(18) 0.074(2) 0.0610(18) -0.0010(17) 0.0140(15) 0.0082(17)
C20 0.076(2) 0.073(2) 0.103(3) -0.014(2) 0.028(2) 0.0053(19)
C21 0.077(2) 0.108(3) 0.080(2) -0.037(2) 0.024(2) -0.003(2)
C22 0.082(2) 0.120(3) 0.0469(18) -0.003(2) 0.0115(16) 0.000(2)
C23 0.0665(19) 0.081(2) 0.0500(16) 0.0010(16) 0.0029(14) 0.0018(17)
Cl1 0.1295(10) 0.2006(16) 0.0833(7) 0.0385(9) 0.0232(7) -0.0374(11)
N1 0.0547(14) 0.0751(18) 0.0649(15) 0.0038(14) 0.0027(12) 0.0204(13)
O1 0.0705(14) 0.0852(17) 0.0795(15) 0.0021(14) 0.0092(12) 0.0250(13)
O2 0.0709(13) 0.0780(16) 0.0660(13) 0.0243(13) -0.0087(10) 0.0019(12)
O3 0.0633(12) 0.0741(15) 0.0663(13) 0.0227(12) -0.0078(10) 0.0022(11)
O4 0.0836(15) 0.120(2) 0.0570(13) 0.0063(14) -0.0106(12) 0.0260(16)

loop_
_atom_type_symbol
_atom_type_description
_atom_type_scat_dispersion_real
_atom_type_scat_dispersion_imag
_atom_type_scat_source
C C 0.0033 0.0016 'International Tables Vol C Tables 4.2.6.8 and 6.1.1.4'
H H 0.0000 0.0000 'International Tables Vol C Tables 4.2.6.8 and 6.1.1.4'
N N 0.0061 0.0033 'International Tables Vol C Tables 4.2.6.8 and 6.1.1.4'
O O 0.0106 0.0060 'International Tables Vol C Tables 4.2.6.8 and 6.1.1.4'
Cl Cl 0.1484 0.1585 'International Tables Vol C Tables 4.2.6.8 and 6.1.1.4'

loop_
_geom_angle_atom_site_label_1
_geom_angle_atom_site_label_2
_geom_angle_atom_site_label_3
_geom_angle
C2 C1 C6 120.2(4)
C2 C1 Cl1 120.5(3)
C6 C1 Cl1 119.3(4)
C1 C2 C3 120.7(4)
C4 C3 C2 121.1(4)
C5 C4 C3 116.5(3)
C5 C4 C7 123.0(3)
C3 C4 C7 120.5(3)
C4 C5 C6 122.6(4)
C1 C6 C5 119.0(4)
N1 C7 C4 112.5(3)
N1 C7 C8 102.3(2)
C4 C7 C8 116.8(2)
C15 C8 C9 105.8(2)
C15 C8 C7 115.8(2)
C9 C8 C7 104.7(2)
C13 C9 C8 106.0(2)
C13 C9 C10 112.8(2)
C8 C9 C10 104.6(2)
N1 C10 C11 111.7(3)
N1 C10 C9 101.5(2)
C11 C10 C9 115.0(3)
O1 C11 O4 123.7(3)
O1 C11 C10 126.7(3)
O4 C11 C10 109.6(3)
O2 C13 C14 124.9(3)
O2 C13 C9 124.3(2)
C14 C13 C9 110.8(2)
C15 C14 C13 104.0(2)
C15 C14 C16 109.5(2)
C13 C14 C16 109.7(2)
C15 C14 C17 112.6(2)
C13 C14 C17 111.6(2)
C16 C14 C17 109.4(2)
O3 C15 C14 124.6(3)
O3 C15 C8 123.7(3)
C14 C15 C8 111.7(2)
C18 C17 C14 114.8(2)
C19 C18 C23 118.0(3)
C19 C18 C17 121.6(3)
C23 C18 C17 120.4(3)
C18 C19 C20 121.6(3)
C21 C20 C19 119.2(4)
C22 C21 C20 120.2(3)
C21 C22 C23 120.3(3)
C22 C23 C18 120.7(3)
C10 N1 C7 106.7(2)
C11 O4 C12 116.3(3)

loop_
_geom_bond_atom_site_label_1
_geom_bond_atom_site_label_2
_geom_bond_distance
C1 C2 1.343(6)
C1 C6 1.350(5)
C1 Cl1 1.744(4)
C2 C3 1.388(6)
C3 C4 1.383(5)
C4 C5 1.358(4)
C4 C7 1.511(4)
C5 C6 1.402(5)
C7 N1 1.461(4)
C7 C8 1.565(4)
C8 C15 1.512(4)
C8 C9 1.527(4)
C9 C13 1.522(4)
C9 C10 1.537(4)
C10 N1 1.441(4)
C10 C11 1.512(5)
C11 O1 1.198(4)
C11 O4 1.334(4)
C12 O4 1.432(5)
C13 O2 1.208(3)
C13 C14 1.518(4)
C14 C15 1.507(4)
C14 C16 1.539(4)
C14 C17 1.543(3)
C15 O3 1.203(3)
C17 C18 1.502(4)
C18 C19 1.381(4)
C18 C23 1.389(4)
C19 C20 1.381(5)
C20 C21 1.378(5)
C21 C22 1.370(6)
C22 C23 1.377(5)

loop_
_geom_torsion_atom_site_label_1
_geom_torsion_atom_site_label_2
_geom_torsion_atom_site_label_3
_geom_torsion_atom_site_label_4
_geom_torsion
C6 C1 C2 C3 -0.4(7)
Cl1 C1 C2 C3 179.5(3)
C1 C2 C3 C4 1.3(7)
C2 C3 C4 C5 -1.4(5)
C2 C3 C4 C7 178.2(3)
C3 C4 C5 C6 0.8(5)
C7 C4 C5 C6 -178.9(3)
C2 C1 C6 C5 -0.2(6)
Cl1 C1 C6 C5 179.8(3)
C4 C5 C6 C1 0.0(6)
C5 C4 C7 N1 -14.4(4)
C3 C4 C7 N1 166.0(3)
C5 C4 C7 C8 103.6(4)
C3 C4 C7 C8 -76.1(4)
N1 C7 C8 C15 99.3(3)
C4 C7 C8 C15 -24.0(4)
N1 C7 C8 C9 -16.9(3)
C4 C7 C8 C9 -140.2(3)
C15 C8 C9 C13 -13.0(3)
C7 C8 C9 C13 109.8(2)
C15 C8 C9 C10 -132.5(2)
C7 C8 C9 C10 -9.6(3)
C13 C9 C10 N1 -81.8(3)
C8 C9 C10 N1 33.1(3)
C13 C9 C10 C11 39.0(3)
C8 C9 C10 C11 153.8(3)
N1 C10 C11 O1 9.4(5)
C9 C10 C11 O1 -105.6(4)
N1 C10 C11 O4 -167.7(2)
C9 C10 C11 O4 77.4(3)
C8 C9 C13 O2 -168.0(3)
C10 C9 C13 O2 -54.1(4)
C8 C9 C13 C14 10.9(3)
C10 C9 C13 C14 124.9(2)
O2 C13 C14 C15 174.8(3)
C9 C13 C14 C15 -4.1(3)
O2 C13 C14 C16 57.8(4)
C9 C13 C14 C16 -121.1(2)
O2 C13 C14 C17 -63.5(4)
C9 C13 C14 C17 117.5(3)
C13 C14 C15 O3 175.0(3)
C16 C14 C15 O3 -67.8(3)
C17 C14 C15 O3 54.1(3)
C13 C14 C15 C8 -4.5(3)
C16 C14 C15 C8 112.7(3)
C17 C14 C15 C8 -125.4(2)
C9 C8 C15 O3 -168.3(3)
C7 C8 C15 O3 76.2(4)
C9 C8 C15 C14 11.2(3)
C7 C8 C15 C14 -104.3(3)
C15 C14 C17 C18 61.4(3)
C13 C14 C17 C18 -55.1(3)
C16 C14 C17 C18 -176.7(2)
C14 C17 C18 C19 -92.3(3)
C14 C17 C18 C23 88.0(3)
C23 C18 C19 C20 -0.2(5)
C17 C18 C19 C20 -179.8(3)
C18 C19 C20 C21 -0.5(5)
C19 C20 C21 C22 0.5(6)
C20 C21 C22 C23 0.1(6)
C21 C22 C23 C18 -0.8(5)
C19 C18 C23 C22 0.8(5)
C17 C18 C23 C22 -179.5(3)
C11 C10 N1 C7 -169.2(2)
C9 C10 N1 C7 -46.2(3)
C4 C7 N1 C10 165.9(2)
C8 C7 N1 C10 39.8(3)
O1 C11 O4 C12 4.2(5)
C10 C11 O4 C12 -178.7(3)
